data_4133017
loop_
_publ_author_name
'Faizova, Radmila'
'Scopelliti, Rosario'
'Chauvin, Anne-Sophie'
'Mazzanti, Marinella'

_publ_section_title
;
 Synthesis and Characterization of a Water Stable Uranyl(V) Complex.
;
_journal_issue 42
_journal_name_full 'Journal of the American Chemical Society'
_journal_page_first 13554
_journal_page_last 13557
_journal_paper_doi 10.1021/jacs.8b07885
_journal_volume 140
_journal_year 2018
_chemical_formula_moiety 'C32 H30 N6 O8 U'
_chemical_formula_sum 'C32 H30 N6 O8 U'
_chemical_formula_weight 864.65
_space_group_crystal_system triclinic
_space_group_IT_number 2
_space_group_name_Hall '-P 1'
_space_group_name_H-M_alt 'P -1'
_atom_sites_solution_hydrogens geom
_atom_sites_solution_primary dual
_atom_sites_solution_secondary difmap
_audit_creation_method SHELXL-2018/3
_audit_update_record
;
2018-05-28 # Formatted by publCIF

;
_cell_angle_alpha 84.793(2)
_cell_angle_beta 78.643(2)
_cell_angle_gamma 77.371(2)
_cell_formula_units_Z 4
_cell_length_a 10.3525(3)
_cell_length_b 19.8443(5)
_cell_length_c 19.8538(5)
_cell_measurement_reflns_used 16235
_cell_measurement_temperature 140.00(10)
_cell_measurement_theta_max 75.1300
_cell_measurement_theta_min 4.4110
_cell_volume 3897.26(18)
_computing_cell_refinement 'CrysAlisPro 1.171.38.46 (Rigaku OD, 2015)'
_computing_data_collection 'CrysAlisPro 1.171.38.46 (Rigaku OD, 2015)'
_computing_data_reduction 'CrysAlisPro 1.171.38.46 (Rigaku OD, 2015)'
_computing_molecular_graphics 'Mercury 3.10.1 (CCDC, 2018)'
_computing_publication_material 'CIFTab (Sheldrick, 2015)'
_computing_structure_refinement 'SHELXL-2018/3 (Sheldrick, 2018)'
_computing_structure_solution 'SHELXT (Sheldrick, 2015)'
_diffrn_ambient_environment N~2~
_diffrn_ambient_temperature 140.00(10)
_diffrn_detector 'CCD plate'
_diffrn_detector_area_resol_mean 10.2665
_diffrn_detector_type Atlas
_diffrn_measured_fraction_theta_full 0.998
_diffrn_measured_fraction_theta_max 0.968
_diffrn_measurement_details
;
List of Runs (angles in degrees, time in seconds):

  # Type    Start    End  Width  t~exp~   \w     \q     \k     \f   Frames
--------------------------------------------------------------------------
  1  \w    -53.00 -27.00   1.00    1.00    --  -42.88 -37.00 -90.00   26
  2  \w    -69.00  29.00   1.00    1.00    --  -42.88  57.00  60.00   98
  3  \w      2.00  84.00   1.00    1.00    --   42.88 -99.00-180.00   82
  4  \w     28.00  53.00   1.00    1.00    --   42.88-125.00-180.00   25
  5  \w     81.00 107.00   1.00    4.00    --  109.26-111.00 -90.00   26
  6  \w    111.00 141.00   1.00    4.00    --  109.26 -72.00 -13.00   30
  7  \w     52.00 115.00   1.00    4.00    --  109.26-111.00-180.00   63
  8  \w     39.00 116.00   1.00    4.00    --  109.26-111.00 -30.00   77
  9  \w     51.00  91.00   1.00    4.00    --  109.26 -72.00 -13.00   40
 10  \w     39.00 136.00   1.00    4.00    --  109.26 -30.00  60.00   97
 11  \w     78.00 151.00   1.00    4.00    --  109.26  77.00  60.00   73
 12  \w    147.00 173.00   1.00    4.00    --  109.26  45.00-120.00   26
 13  \w     86.00 140.00   1.00    4.00    --  109.26  45.00-120.00   54
 14  \w     31.00  67.00   1.00    4.00    --  109.26 -94.00   0.00   36
 15  \w     28.00 105.00   1.00    4.00    --  109.26 -94.00  60.00   77
 16  \w     49.00 133.00   1.00    4.00    --  109.26 -61.00 150.00   84
 17  \w     28.00 162.00   1.00    4.00    --  109.26 -15.00-120.00  134
 18  \w   -110.00 -28.00   1.00    1.00    --  -42.88 -57.00 -90.00   82
 19  \w   -116.00 -89.00   1.00    1.00    --  -42.88 -99.00  60.00   27
 20  \w   -117.00 -86.00   1.00    1.00    --  -42.88 -99.00   0.00   31
;
_diffrn_measurement_device 'four-circle diffractometer'
_diffrn_measurement_device_type 'SuperNova, Dual, Cu at zero, Atlas'
_diffrn_measurement_method '\w scans'
_diffrn_radiation_monochromator mirror
_diffrn_radiation_probe x-ray
_diffrn_radiation_type 'Cu K\a'
_diffrn_radiation_wavelength 1.54184
_diffrn_reflns_av_R_equivalents 0.0491
_diffrn_reflns_av_unetI/netI 0.0474
_diffrn_reflns_Laue_measured_fraction_full 0.998
_diffrn_reflns_Laue_measured_fraction_max 0.968
_diffrn_reflns_limit_h_max 12
_diffrn_reflns_limit_h_min -12
_diffrn_reflns_limit_k_max 24
_diffrn_reflns_limit_k_min -23
_diffrn_reflns_limit_l_max 24
_diffrn_reflns_limit_l_min -23
_diffrn_reflns_number 28537
_diffrn_reflns_point_group_measured_fraction_full 0.998
_diffrn_reflns_point_group_measured_fraction_max 0.968
_diffrn_reflns_theta_full 67.684
_diffrn_reflns_theta_max 75.288
_diffrn_reflns_theta_min 4.451
_diffrn_source 'micro-focus sealed X-ray tube'
_diffrn_source_type 'SuperNova (Cu) X-ray Source'
_exptl_absorpt_coefficient_mu 12.149
_exptl_absorpt_correction_T_max 0.182
_exptl_absorpt_correction_T_min 0.014
_exptl_absorpt_correction_type analytical
_exptl_absorpt_process_details
;
CrysAlisPro 1.171.38.46 (Rigaku Oxford Diffraction, 2015)
Analytical numeric absorption correction using a multifaceted crystal
			model based on expressions derived by R.C. Clark & J.S. Reid.
(Clark, R. C. & Reid, J. S. (1995). Acta Cryst. A51, 887-897)
Empirical absorption correction using spherical harmonics,
 implemented in SCALE3 ABSPACK scaling algorithm.
;
_exptl_crystal_colour green
_exptl_crystal_density_diffrn 1.474
_exptl_crystal_description prism
_exptl_crystal_F_000 1680
_exptl_crystal_size_max 0.693
_exptl_crystal_size_mid 0.407
_exptl_crystal_size_min 0.278
_refine_diff_density_max 4.201
_refine_diff_density_min -5.287
_refine_diff_density_rms 0.246
_refine_ls_extinction_method none
_refine_ls_goodness_of_fit_ref 1.042
_refine_ls_hydrogen_treatment constr
_refine_ls_matrix_type full
_refine_ls_number_parameters 845
_refine_ls_number_reflns 15609
_refine_ls_number_restraints 0
_refine_ls_restrained_S_all 1.042
_refine_ls_R_factor_all 0.0639
_refine_ls_R_factor_gt 0.0623
_refine_ls_shift/su_max 0.002
_refine_ls_shift/su_mean 0.000
_refine_ls_structure_factor_coef Fsqd
_refine_ls_weighting_details 'w=1/[\s^2^(Fo^2^)+(0.1158P)^2^+13.9827P] where P=(Fo^2^+2Fc^2^)/3'
_refine_ls_weighting_scheme calc
_refine_ls_wR_factor_gt 0.1638
_refine_ls_wR_factor_ref 0.1656
_reflns_Friedel_coverage 0.000
_reflns_number_gt 14724
_reflns_number_total 15609
_reflns_threshold_expression 'I > 2\s(I)'
_cod_data_source_file ja8b07885_si_006.cif
_cod_data_source_block rf298
_cod_database_code 4133017
_shelx_shelxl_version_number 2018/3
_shelx_space_group_comment
;
The symmetry employed for this shelxl refinement is uniquely defined
by the following loop, which should always be used as a source of
symmetry information in preference to the above space-group names.
They are only intended as comments.
;
_shelx_estimated_absorpt_t_min 0.043
_shelx_estimated_absorpt_t_max 0.133
_publcif_funding_html
;
;

loop_
_space_group_symop_operation_xyz
'x, y, z'
'-x, -y, -z'

loop_
_atom_site_label
_atom_site_type_symbol
_atom_site_fract_x
_atom_site_fract_y
_atom_site_fract_z
_atom_site_U_iso_or_equiv
_atom_site_adp_type
_atom_site_occupancy
_atom_site_site_symmetry_order
_atom_site_calc_flag
_atom_site_refinement_flags_posn
_atom_site_refinement_flags_adp
U1 U 0.13489(2) 0.78951(2) 0.26731(2) 0.02780(9) Uani 1 1 d . .
O1 O 0.2108(5) 0.8705(3) 0.3146(3) 0.0364(11) Uani 1 1 d . .
O2 O 0.2807(8) 0.9698(4) 0.3095(4) 0.0618(19) Uani 1 1 d . .
O3 O 0.0070(5) 0.8947(3) 0.2320(3) 0.0351(10) Uani 1 1 d . .
O4 O -0.1587(6) 0.9585(3) 0.1816(3) 0.0466(14) Uani 1 1 d . .
O5 O 0.3343(5) 0.7260(3) 0.2880(3) 0.0353(10) Uani 1 1 d . .
O6 O 0.4661(6) 0.6379(3) 0.3363(3) 0.0466(13) Uani 1 1 d . .
O7 O 0.0967(5) 0.6786(2) 0.2586(2) 0.0292(9) Uani 1 1 d . .
O8 O -0.0179(6) 0.6081(3) 0.2248(3) 0.0435(13) Uani 1 1 d . .
N1 N 0.3191(6) 0.8471(3) 0.1854(3) 0.0327(12) Uani 1 1 d . .
N2 N 0.2971(6) 0.7211(3) 0.1410(3) 0.0303(11) Uani 1 1 d . .
N3 N 0.0459(6) 0.7934(3) 0.1505(3) 0.0312(12) Uani 1 1 d . .
N4 N 0.1345(6) 0.7301(3) 0.3910(3) 0.0316(12) Uani 1 1 d . .
N5 N -0.0688(7) 0.8464(3) 0.3854(3) 0.0362(13) Uani 1 1 d . .
N6 N -0.1157(6) 0.7740(3) 0.2916(3) 0.0316(12) Uani 1 1 d . .
C1 C 0.2762(9) 0.9153(4) 0.2846(4) 0.0421(17) Uani 1 1 d . .
C2 C 0.3487(8) 0.9010(4) 0.2126(4) 0.0376(15) Uani 1 1 d . .
C3 C 0.4362(8) 0.9412(4) 0.1772(5) 0.0409(17) Uani 1 1 d . .
H3 H 0.451900 0.979564 0.197369 0.049 Uiso 1 1 calc R U
C4 C 0.5004(8) 0.9233(4) 0.1109(5) 0.0445(18) Uani 1 1 d . .
H4 H 0.560484 0.949790 0.084505 0.053 Uiso 1 1 calc R U
C5 C 0.4757(8) 0.8668(4) 0.0841(4) 0.0405(17) Uani 1 1 d . .
H5 H 0.522101 0.852587 0.039802 0.049 Uiso 1 1 calc R U
C6 C 0.3820(7) 0.8305(4) 0.1223(4) 0.0322(14) Uani 1 1 d . .
C7 C 0.3435(7) 0.7737(4) 0.0908(3) 0.0326(14) Uani 1 1 d . .
H7A H 0.271117 0.794267 0.064628 0.039 Uiso 1 1 calc R U
H7B H 0.422239 0.750953 0.057837 0.039 Uiso 1 1 calc R U
C8 C 0.2044(7) 0.6894(4) 0.1125(3) 0.0316(14) Uani 1 1 d . .
H8A H 0.185125 0.648361 0.141824 0.038 Uiso 1 1 calc R U
H8B H 0.246813 0.674053 0.065722 0.038 Uiso 1 1 calc R U
C9 C 0.0754(7) 0.7412(4) 0.1096(4) 0.0315(14) Uani 1 1 d . .
C10 C -0.0101(7) 0.7351(5) 0.0638(4) 0.0384(12) Uani 1 1 d . .
H10 H 0.010805 0.697028 0.035038 0.046 Uiso 1 1 calc R U
C11 C -0.1249(8) 0.7861(6) 0.0619(4) 0.050(2) Uani 1 1 d . .
H11 H -0.187153 0.782027 0.033894 0.060 Uiso 1 1 calc R U
C12 C -0.1477(7) 0.8431(5) 0.1016(4) 0.0384(12) Uani 1 1 d . .
H12 H -0.223058 0.879860 0.099042 0.046 Uiso 1 1 calc R U
C13 C -0.0596(7) 0.8459(5) 0.1449(4) 0.0380(17) Uani 1 1 d . .
C14 C -0.0761(7) 0.9048(4) 0.1885(4) 0.0347(14) Uani 1 1 d . .
C15 C 0.4137(7) 0.6672(4) 0.1565(4) 0.0327(14) Uani 1 1 d . .
H15A H 0.381154 0.637283 0.195938 0.039 Uiso 1 1 calc R U
H15B H 0.478560 0.690415 0.170917 0.039 Uiso 1 1 calc R U
C16 C 0.4891(8) 0.6209(4) 0.0968(4) 0.0421(18) Uani 1 1 d . .
H16A H 0.523374 0.649712 0.057524 0.063 Uiso 1 1 calc R U
H16B H 0.427261 0.595826 0.083334 0.063 Uiso 1 1 calc R U
H16C H 0.564456 0.587797 0.111745 0.063 Uiso 1 1 calc R U
C17 C 0.3586(8) 0.6798(4) 0.3370(4) 0.0342(15) Uani 1 1 d . .
C18 C 0.2470(8) 0.6829(4) 0.3970(4) 0.0372(15) Uani 1 1 d . .
C19 C 0.2579(9) 0.6393(5) 0.4560(4) 0.0426(17) Uani 1 1 d . .
H19 H 0.338248 0.606034 0.458832 0.051 Uiso 1 1 calc R U
C20 C 0.1507(9) 0.6452(5) 0.5098(4) 0.0458(19) Uani 1 1 d . .
H20 H 0.155278 0.615208 0.549697 0.055 Uiso 1 1 calc R U
C21 C 0.0363(9) 0.6951(5) 0.5054(4) 0.0437(17) Uani 1 1 d . .
H21 H -0.037522 0.701118 0.542836 0.052 Uiso 1 1 calc R U
C22 C 0.0311(7) 0.7375(4) 0.4438(4) 0.0350(15) Uani 1 1 d . .
C23 C -0.0948(8) 0.7892(4) 0.4361(4) 0.0364(15) Uani 1 1 d . .
H23A H -0.158704 0.765548 0.421412 0.044 Uiso 1 1 calc R U
H23B H -0.137405 0.808560 0.481309 0.044 Uiso 1 1 calc R U
C24 C -0.1918(8) 0.8770(4) 0.3567(4) 0.0384(16) Uani 1 1 d . .
H24A H -0.178261 0.918704 0.327088 0.046 Uiso 1 1 calc R U
H24B H -0.269026 0.890699 0.394465 0.046 Uiso 1 1 calc R U
C25 C -0.2193(7) 0.8237(4) 0.3154(4) 0.0329(14) Uani 1 1 d . .
C26 C -0.3486(7) 0.8221(5) 0.3051(5) 0.0413(17) Uani 1 1 d . .
H26 H -0.422152 0.858422 0.320622 0.050 Uiso 1 1 calc R U
C27 C -0.3692(9) 0.7679(5) 0.2726(5) 0.0465(19) Uani 1 1 d . .
H27 H -0.455873 0.767718 0.263525 0.056 Uiso 1 1 calc R U
C28 C -0.2621(8) 0.7136(4) 0.2533(4) 0.0410(17) Uani 1 1 d . .
H28 H -0.274950 0.674025 0.233942 0.049 Uiso 1 1 calc R U
C29 C -0.1361(7) 0.7187(4) 0.2632(4) 0.0315(14) Uani 1 1 d . .
C30 C -0.0120(7) 0.6638(4) 0.2472(4) 0.0321(14) Uani 1 1 d . .
C31 C -0.0290(9) 0.8995(5) 0.4207(5) 0.0446(18) Uani 1 1 d . .
H31A H 0.003974 0.933089 0.385027 0.054 Uiso 1 1 calc R U
H31B H 0.048090 0.876251 0.442702 0.054 Uiso 1 1 calc R U
C32 C -0.1350(12) 0.9401(6) 0.4751(6) 0.061(3) Uani 1 1 d . .
H32A H -0.202061 0.972191 0.452719 0.091 Uiso 1 1 calc R U
H32B H -0.091767 0.966293 0.500407 0.091 Uiso 1 1 calc R U
H32C H -0.179429 0.908037 0.507101 0.091 Uiso 1 1 calc R U
U2 U 0.51693(2) 0.31398(2) 0.20270(2) 0.02664(9) Uani 1 1 d . .
O9 O 0.5603(5) 0.3296(3) 0.3096(2) 0.0335(10) Uani 1 1 d . .
O10 O 0.6745(6) 0.3707(4) 0.3760(3) 0.0489(14) Uani 1 1 d . .
O11 O 0.3238(5) 0.2965(3) 0.2717(3) 0.0339(10) Uani 1 1 d . .
O12 O 0.2127(8) 0.2506(4) 0.3659(4) 0.063(2) Uani 1 1 d . .
O13 O 0.8129(6) 0.3840(3) 0.0318(3) 0.0402(12) Uani 1 1 d . .
O14 O 0.6394(5) 0.3427(2) 0.0952(2) 0.0304(9) Uani 1 1 d . .
O15 O 0.4295(5) 0.2600(3) 0.1299(3) 0.0328(10) Uani 1 1 d . .
O16 O 0.3499(6) 0.2551(3) 0.0338(3) 0.0407(12) Uani 1 1 d . .
N7 N 0.7728(6) 0.2886(3) 0.2184(3) 0.0316(12) Uani 1 1 d . .
N8 N 0.7270(5) 0.1964(3) 0.1441(3) 0.0277(11) Uani 1 1 d . .
N9 N 0.5224(6) 0.1887(3) 0.2591(3) 0.0287(11) Uani 1 1 d . .
N10 N 0.6040(6) 0.4306(3) 0.1898(3) 0.0322(12) Uani 1 1 d . .
N11 N 0.3556(6) 0.4457(3) 0.2628(3) 0.0304(11) Uani 1 1 d . .
N12 N 0.3272(6) 0.3926(3) 0.1412(3) 0.0312(12) Uani 1 1 d . .
C33 C 0.6679(7) 0.3415(4) 0.3237(4) 0.0320(14) Uani 1 1 d . .
C34 C 0.7903(7) 0.3208(4) 0.2712(4) 0.0327(14) Uani 1 1 d . .
C35 C 0.9176(8) 0.3324(4) 0.2765(4) 0.0391(16) Uani 1 1 d . .
H35 H 0.928677 0.356058 0.313859 0.047 Uiso 1 1 calc R U
C36 C 1.0276(9) 0.3078(5) 0.2246(5) 0.0449(18) Uani 1 1 d . .
H36 H 1.114659 0.315459 0.225500 0.054 Uiso 1 1 calc R U
C37 C 1.0066(8) 0.2726(5) 0.1729(4) 0.0413(17) Uani 1 1 d . .
H37 H 1.080172 0.254656 0.138164 0.050 Uiso 1 1 calc R U
C38 C 0.8770(8) 0.2629(4) 0.1709(4) 0.0325(14) Uani 1 1 d . .
C39 C 0.8512(8) 0.2210(4) 0.1177(4) 0.0339(14) Uani 1 1 d . .
H39A H 0.842847 0.249668 0.074703 0.041 Uiso 1 1 calc R U
H39B H 0.927226 0.181133 0.107349 0.041 Uiso 1 1 calc R U
C40 C 0.7477(7) 0.1427(4) 0.1990(3) 0.0335(14) Uani 1 1 d . .
H40A H 0.806489 0.155400 0.227410 0.040 Uiso 1 1 calc R U
H40B H 0.794711 0.098476 0.178066 0.040 Uiso 1 1 calc R U
C41 C 0.6183(7) 0.1326(4) 0.2447(4) 0.0323(14) Uani 1 1 d . .
C42 C 0.6042(8) 0.0668(4) 0.2721(4) 0.0371(15) Uani 1 1 d . .
H42 H 0.671647 0.027134 0.258810 0.045 Uiso 1 1 calc R U
C43 C 0.4884(8) 0.0611(4) 0.3196(4) 0.0413(16) Uani 1 1 d . .
H43 H 0.475928 0.017087 0.339620 0.050 Uiso 1 1 calc R U
C44 C 0.3917(9) 0.1196(5) 0.3376(5) 0.0464(18) Uani 1 1 d . .
H44 H 0.314175 0.116814 0.371619 0.056 Uiso 1 1 calc R U
C45 C 0.4097(7) 0.1821(4) 0.3055(4) 0.0339(14) Uani 1 1 d . .
C46 C 0.3022(9) 0.2469(4) 0.3174(4) 0.0424(17) Uani 1 1 d . .
C47 C 0.6827(8) 0.1666(4) 0.0866(4) 0.0385(16) Uani 1 1 d . .
H47A H 0.602973 0.146755 0.106763 0.046 Uiso 1 1 calc R U
H47B H 0.653611 0.205127 0.053960 0.046 Uiso 1 1 calc R U
C48 C 0.7860(10) 0.1117(5) 0.0463(5) 0.048(2) Uani 1 1 d . .
H48A H 0.752216 0.101752 0.006336 0.073 Uiso 1 1 calc R U
H48B H 0.802967 0.069550 0.075731 0.073 Uiso 1 1 calc R U
H48C H 0.870008 0.128341 0.030754 0.073 Uiso 1 1 calc R U
C49 C 0.7250(7) 0.3840(4) 0.0831(4) 0.0326(14) Uani 1 1 d . .
C50 C 0.7101(7) 0.4318(4) 0.1399(4) 0.0321(14) Uani 1 1 d . .
C51 C 0.8034(8) 0.4722(4) 0.1392(4) 0.0359(15) Uani 1 1 d . .
H51 H 0.880248 0.469469 0.103551 0.043 Uiso 1 1 calc R U
C52 C 0.7819(7) 0.5174(4) 0.1925(4) 0.0345(14) Uani 1 1 d . .
H52 H 0.844532 0.545378 0.194729 0.041 Uiso 1 1 calc R U
C53 C 0.6630(7) 0.5199(4) 0.2430(4) 0.0336(15) Uani 1 1 d . .
H53 H 0.642032 0.551666 0.278471 0.040 Uiso 1 1 calc R U
C54 C 0.5772(7) 0.4752(4) 0.2400(4) 0.0324(14) Uani 1 1 d . .
C55 C 0.4493(7) 0.4773(4) 0.2912(4) 0.0323(14) Uani 1 1 d . .
H55A H 0.469254 0.451774 0.334347 0.039 Uiso 1 1 calc R U
H55B H 0.406991 0.525855 0.301773 0.039 Uiso 1 1 calc R U
C56 C 0.3059(7) 0.4937(4) 0.2072(4) 0.0332(14) Uani 1 1 d . .
H56A H 0.376507 0.519560 0.185721 0.040 Uiso 1 1 calc R U
H56B H 0.225941 0.527715 0.227838 0.040 Uiso 1 1 calc R U
C57 C 0.2692(7) 0.4583(4) 0.1527(4) 0.0310(13) Uani 1 1 d . .
C58 C 0.1803(8) 0.4958(4) 0.1110(4) 0.0356(15) Uani 1 1 d . .
H58 H 0.136545 0.542022 0.120929 0.043 Uiso 1 1 calc R U
C59 C 0.1557(7) 0.4661(4) 0.0559(4) 0.0377(15) Uani 1 1 d . .
H59 H 0.099032 0.491987 0.026332 0.045 Uiso 1 1 calc R U
C60 C 0.2162(8) 0.3970(4) 0.0446(4) 0.0358(15) Uani 1 1 d . .
H60 H 0.201722 0.374725 0.007188 0.043 Uiso 1 1 calc R U
C61 C 0.2979(7) 0.3620(4) 0.0893(4) 0.0319(14) Uani 1 1 d . .
C62 C 0.3650(7) 0.2862(4) 0.0821(4) 0.0319(14) Uani 1 1 d . .
C63 C 0.2411(7) 0.4346(4) 0.3175(4) 0.0374(16) Uani 1 1 d . .
H63A H 0.274598 0.395500 0.348409 0.045 Uiso 1 1 calc R U
H63B H 0.174151 0.420276 0.295474 0.045 Uiso 1 1 calc R U
C64 C 0.1689(9) 0.4949(5) 0.3613(5) 0.0462(19) Uani 1 1 d . .
H64A H 0.130290 0.533538 0.332049 0.069 Uiso 1 1 calc R U
H64B H 0.232836 0.509465 0.384460 0.069 Uiso 1 1 calc R U
H64C H 0.096670 0.480879 0.395811 0.069 Uiso 1 1 calc R U

loop_
_atom_site_aniso_label
_atom_site_aniso_U_11
_atom_site_aniso_U_22
_atom_site_aniso_U_33
_atom_site_aniso_U_23
_atom_site_aniso_U_13
_atom_site_aniso_U_12
U1 0.02332(13) 0.03244(14) 0.03061(13) -0.00628(9) -0.00980(9) -0.00580(9)
O1 0.037(3) 0.040(3) 0.040(3) -0.017(2) -0.011(2) -0.014(2)
O2 0.062(4) 0.070(5) 0.063(4) -0.025(3) -0.003(3) -0.033(4)
O3 0.032(3) 0.032(2) 0.041(3) -0.0046(19) -0.010(2) 0.000(2)
O4 0.036(3) 0.039(3) 0.060(3) -0.007(2) -0.013(3) 0.007(2)
O5 0.028(2) 0.042(3) 0.037(2) -0.006(2) -0.0133(19) -0.003(2)
O6 0.042(3) 0.050(3) 0.045(3) -0.006(2) -0.012(2) 0.001(3)
O7 0.023(2) 0.033(2) 0.038(2) -0.0026(18) -0.0151(18) -0.0099(18)
O8 0.037(3) 0.041(3) 0.057(3) -0.013(2) -0.013(2) -0.010(2)
N1 0.029(3) 0.034(3) 0.038(3) -0.006(2) -0.014(2) -0.005(2)
N2 0.027(3) 0.034(3) 0.030(3) -0.006(2) -0.011(2) -0.001(2)
N3 0.027(3) 0.034(3) 0.031(3) -0.007(2) -0.009(2) 0.003(2)
N4 0.027(3) 0.039(3) 0.035(3) -0.007(2) -0.011(2) -0.013(2)
N5 0.036(3) 0.037(3) 0.040(3) -0.008(2) -0.008(2) -0.012(3)
N6 0.019(3) 0.037(3) 0.041(3) -0.004(2) -0.014(2) -0.002(2)
C1 0.039(4) 0.041(4) 0.052(4) -0.020(3) -0.012(3) -0.009(3)
C2 0.035(4) 0.034(4) 0.046(4) -0.007(3) -0.010(3) -0.007(3)
C3 0.035(4) 0.031(3) 0.064(5) -0.009(3) -0.019(3) -0.011(3)
C4 0.032(4) 0.044(4) 0.057(5) 0.004(3) -0.007(3) -0.011(3)
C5 0.031(4) 0.043(4) 0.046(4) -0.002(3) -0.008(3) -0.004(3)
C6 0.025(3) 0.034(3) 0.038(3) 0.000(3) -0.013(3) -0.001(3)
C7 0.030(3) 0.036(3) 0.031(3) -0.008(3) -0.009(3) -0.001(3)
C8 0.030(3) 0.036(3) 0.032(3) -0.009(3) -0.015(3) -0.001(3)
C9 0.031(3) 0.036(3) 0.036(3) -0.002(3) -0.022(3) -0.011(3)
C10 0.021(2) 0.058(3) 0.040(3) -0.012(2) -0.0162(19) -0.002(2)
C11 0.030(4) 0.076(6) 0.047(4) -0.020(4) -0.022(3) 0.004(4)
C12 0.021(2) 0.058(3) 0.040(3) -0.012(2) -0.0162(19) -0.002(2)
C13 0.022(3) 0.055(5) 0.035(3) -0.002(3) -0.009(3) -0.001(3)
C14 0.027(3) 0.037(4) 0.038(3) -0.006(3) -0.006(3) 0.000(3)
C15 0.027(3) 0.036(3) 0.035(3) -0.008(3) -0.010(3) -0.001(3)
C16 0.037(4) 0.045(4) 0.037(4) -0.006(3) -0.009(3) 0.013(3)
C17 0.032(4) 0.040(4) 0.034(3) -0.009(3) -0.020(3) 0.002(3)
C18 0.038(4) 0.041(4) 0.039(4) -0.011(3) -0.017(3) -0.008(3)
C19 0.044(4) 0.049(4) 0.036(4) -0.002(3) -0.018(3) -0.002(3)
C20 0.047(5) 0.059(5) 0.034(4) 0.003(3) -0.017(3) -0.010(4)
C21 0.038(4) 0.059(5) 0.039(4) -0.007(3) -0.013(3) -0.013(4)
C22 0.030(3) 0.051(4) 0.031(3) -0.009(3) -0.011(3) -0.014(3)
C23 0.032(4) 0.044(4) 0.037(3) -0.008(3) -0.010(3) -0.011(3)
C24 0.035(4) 0.042(4) 0.038(4) -0.006(3) -0.009(3) -0.003(3)
C25 0.031(4) 0.036(3) 0.033(3) -0.005(3) -0.009(3) -0.005(3)
C26 0.019(3) 0.047(4) 0.055(4) -0.009(3) -0.008(3) 0.002(3)
C27 0.030(4) 0.060(5) 0.055(5) -0.005(4) -0.014(3) -0.016(4)
C28 0.032(4) 0.044(4) 0.055(4) -0.002(3) -0.019(3) -0.015(3)
C29 0.025(3) 0.035(3) 0.038(3) -0.001(3) -0.011(3) -0.009(3)
C30 0.031(3) 0.032(3) 0.036(3) -0.007(3) -0.010(3) -0.005(3)
C31 0.041(4) 0.047(4) 0.054(4) -0.020(4) -0.008(3) -0.021(4)
C32 0.066(6) 0.059(6) 0.060(5) -0.027(5) -0.002(5) -0.018(5)
U2 0.02129(13) 0.03142(13) 0.02991(13) -0.00522(9) -0.01122(9) -0.00385(9)
O9 0.030(3) 0.043(3) 0.032(2) -0.0064(19) -0.0144(19) -0.007(2)
O10 0.040(3) 0.069(4) 0.043(3) -0.019(3) -0.019(2) -0.005(3)
O11 0.021(2) 0.038(3) 0.042(3) -0.004(2) -0.0050(18) -0.0050(19)
O12 0.050(4) 0.057(4) 0.065(4) 0.004(3) 0.014(3) 0.000(3)
O13 0.041(3) 0.042(3) 0.038(3) -0.008(2) -0.003(2) -0.013(2)
O14 0.029(2) 0.032(2) 0.033(2) -0.0091(18) -0.0138(18) -0.0036(19)
O15 0.035(3) 0.035(2) 0.037(2) -0.0106(19) -0.021(2) -0.009(2)
O16 0.041(3) 0.043(3) 0.040(3) -0.011(2) -0.018(2) 0.000(2)
N7 0.030(3) 0.033(3) 0.032(3) -0.001(2) -0.010(2) -0.003(2)
N8 0.021(3) 0.027(3) 0.033(3) -0.001(2) -0.008(2) 0.001(2)
N9 0.032(3) 0.027(3) 0.032(3) -0.004(2) -0.012(2) -0.009(2)
N10 0.028(3) 0.036(3) 0.031(3) -0.006(2) -0.014(2) 0.005(2)
N11 0.021(3) 0.036(3) 0.037(3) -0.005(2) -0.014(2) -0.004(2)
N12 0.027(3) 0.035(3) 0.035(3) -0.007(2) -0.008(2) -0.009(2)
C33 0.027(3) 0.037(3) 0.036(3) -0.007(3) -0.021(3) 0.002(3)
C34 0.026(3) 0.035(3) 0.040(3) 0.000(3) -0.020(3) -0.001(3)
C35 0.029(4) 0.052(4) 0.045(4) -0.009(3) -0.021(3) -0.010(3)
C36 0.036(4) 0.049(5) 0.055(5) 0.002(4) -0.019(3) -0.010(3)
C37 0.024(4) 0.054(5) 0.049(4) -0.008(3) -0.010(3) -0.008(3)
C38 0.030(3) 0.034(3) 0.037(3) 0.001(3) -0.013(3) -0.007(3)
C39 0.035(4) 0.029(3) 0.035(3) -0.002(3) -0.005(3) -0.002(3)
C40 0.033(4) 0.036(3) 0.030(3) -0.005(3) -0.012(3) 0.002(3)
C41 0.029(3) 0.039(4) 0.034(3) -0.007(3) -0.015(3) -0.009(3)
C42 0.040(4) 0.036(4) 0.040(4) -0.005(3) -0.014(3) -0.009(3)
C43 0.038(4) 0.041(4) 0.049(4) -0.001(3) -0.010(3) -0.016(3)
C44 0.044(5) 0.053(5) 0.047(4) 0.000(4) -0.011(3) -0.018(4)
C45 0.027(3) 0.040(4) 0.036(3) -0.001(3) -0.009(3) -0.008(3)
C46 0.040(4) 0.037(4) 0.046(4) -0.009(3) -0.005(3) 0.000(3)
C47 0.040(4) 0.040(4) 0.034(3) -0.008(3) -0.009(3) 0.001(3)
C48 0.048(5) 0.052(5) 0.043(4) -0.012(4) -0.015(3) 0.004(4)
C49 0.030(3) 0.036(3) 0.031(3) -0.006(3) -0.009(3) -0.002(3)
C50 0.030(3) 0.037(3) 0.032(3) -0.005(3) -0.015(3) -0.004(3)
C51 0.039(4) 0.024(3) 0.045(4) -0.006(3) -0.006(3) -0.007(3)
C52 0.020(3) 0.043(4) 0.046(4) -0.009(3) -0.012(3) -0.013(3)
C53 0.027(3) 0.036(4) 0.043(4) -0.012(3) -0.012(3) -0.010(3)
C54 0.026(3) 0.040(4) 0.035(3) -0.008(3) -0.015(3) -0.004(3)
C55 0.029(3) 0.038(3) 0.034(3) -0.012(3) -0.014(3) -0.005(3)
C56 0.023(3) 0.044(4) 0.036(3) -0.009(3) -0.014(3) -0.003(3)
C57 0.024(3) 0.036(3) 0.037(3) -0.007(3) -0.013(3) -0.006(3)
C58 0.030(4) 0.041(4) 0.039(4) -0.006(3) -0.019(3) -0.003(3)
C59 0.029(4) 0.048(4) 0.039(4) -0.006(3) -0.017(3) -0.003(3)
C60 0.035(4) 0.037(4) 0.035(3) -0.003(3) -0.015(3) 0.001(3)
C61 0.029(3) 0.031(3) 0.034(3) -0.009(3) -0.007(3) 0.001(3)
C62 0.029(3) 0.036(3) 0.035(3) -0.005(3) -0.014(3) -0.007(3)
C63 0.024(3) 0.046(4) 0.040(4) -0.010(3) -0.005(3) 0.000(3)
C64 0.035(4) 0.048(4) 0.055(5) -0.016(4) -0.006(3) -0.003(3)

loop_
_atom_type_symbol
_atom_type_description
_atom_type_scat_dispersion_real
_atom_type_scat_dispersion_imag
_atom_type_scat_source
C C 0.0181 0.0091 'International Tables Vol C Tables 4.2.6.8 and 6.1.1.4'
H H 0.0000 0.0000 'International Tables Vol C Tables 4.2.6.8 and 6.1.1.4'
N N 0.0311 0.0180 'International Tables Vol C Tables 4.2.6.8 and 6.1.1.4'
O O 0.0492 0.0322 'International Tables Vol C Tables 4.2.6.8 and 6.1.1.4'
U U -4.3638 13.4090 'International Tables Vol C Tables 4.2.6.8 and 6.1.1.4'

loop_
_exptl_crystal_face_index_h
_exptl_crystal_face_index_k
_exptl_crystal_face_index_l
_exptl_crystal_face_perp_dist
3 -10 2 0.2136
-2 -10 -9 0.2350
1 -11 -5 0.1995
-4 6 -7 0.2535
-2 -12 -5 0.2721
-3 -5 9 0.2885
-3 6 8 0.2417
4 -7 4 0.2327
0 0 13 0.1946
4 2 -9 0.1820
6 3 -4 0.2021
0 -11 6 0.2173
3 -6 9 0.2283
3 -4 -8 0.1793
1 -5 -11 0.1797
-7 0 -2 0.3465
-1 5 11 0.2046
2 5 12 0.2241
1 -7 10 0.1774
6 1 5 0.2925
1 -12 -1 0.2107
-5 -3 -10 0.2919
-1 12 2 0.1377
5 -4 -3 0.2207
4 9 9 0.2278
5 0 9 0.2811
-4 3 8 0.2606
0 -13 -1 0.2167
6 9 3 0.2345
2 10 -6 0.1837
5 -7 2 0.2269
0 3 -12 0.0911
-1 8 -10 0.0928

loop_
_geom_angle_atom_site_label_1
_geom_angle_atom_site_label_2
_geom_angle_atom_site_label_3
_geom_angle
O5 U1 O1 80.1(2)
O5 U1 O3 149.7(2)
O1 U1 O3 76.2(2)
O5 U1 O7 80.95(18)
O1 U1 O7 154.78(18)
O3 U1 O7 126.68(18)
O5 U1 N6 136.02(19)
O1 U1 N6 124.72(19)
O3 U1 N6 73.94(19)
O7 U1 N6 62.37(18)
O5 U1 N4 63.74(19)
O1 U1 N4 81.93(19)
O3 U1 N4 129.77(19)
O7 U1 N4 74.83(17)
N6 U1 N4 82.90(18)
O5 U1 N1 75.06(19)
O1 U1 N1 64.02(19)
O3 U1 N1 77.69(19)
O7 U1 N1 125.93(18)
N6 U1 N1 146.08(18)
N4 U1 N1 130.31(18)
O5 U1 N3 124.71(18)
O1 U1 N3 130.9(2)
O3 U1 N3 62.66(18)
O7 U1 N3 74.05(18)
N6 U1 N3 69.52(19)
N4 U1 N3 145.41(19)
N1 U1 N3 81.17(19)
O5 U1 N5 118.29(18)
O1 U1 N5 70.71(18)
O3 U1 N5 70.85(18)
O7 U1 N5 104.52(17)
N6 U1 N5 55.93(18)
N4 U1 N5 59.30(19)
N1 U1 N5 129.54(18)
N3 U1 N5 115.43(18)
O5 U1 N2 68.98(17)
O1 U1 N2 120.14(18)
O3 U1 N2 107.52(17)
O7 U1 N2 67.10(17)
N6 U1 N2 112.82(18)
N4 U1 N2 122.55(17)
N1 U1 N2 59.19(18)
N3 U1 N2 55.98(16)
N5 U1 N2 168.75(17)
C1 O1 U1 128.8(5)
C14 O3 U1 127.8(5)
C17 O5 U1 129.4(5)
C30 O7 U1 126.6(4)
C6 N1 C2 117.9(7)
C6 N1 U1 128.1(5)
C2 N1 U1 114.0(5)
C7 N2 C8 108.9(5)
C7 N2 C15 110.4(6)
C8 N2 C15 110.1(5)
C7 N2 U1 109.3(4)
C8 N2 U1 106.0(4)
C15 N2 U1 112.1(4)
C9 N3 C13 120.5(6)
C9 N3 U1 124.1(4)
C13 N3 U1 113.3(5)
C22 N4 C18 119.1(7)
C22 N4 U1 126.5(5)
C18 N4 U1 114.0(5)
C23 N5 C24 109.9(6)
C23 N5 C31 108.5(6)
C24 N5 C31 110.2(6)
C23 N5 U1 109.0(4)
C24 N5 U1 105.4(4)
C31 N5 U1 113.8(5)
C25 N6 C29 120.3(6)
C25 N6 U1 123.1(5)
C29 N6 U1 114.8(4)
O2 C1 O1 125.2(8)
O2 C1 C2 118.8(8)
O1 C1 C2 115.9(6)
N1 C2 C3 123.7(8)
N1 C2 C1 114.6(7)
C3 C2 C1 121.7(7)
C2 C3 C4 117.6(7)
C2 C3 H3 121.2
C4 C3 H3 121.2
C5 C4 C3 119.2(8)
C5 C4 H4 120.4
C3 C4 H4 120.4
C4 C5 C6 119.6(8)
C4 C5 H5 120.2
C6 C5 H5 120.2
N1 C6 C5 121.9(7)
N1 C6 C7 117.9(7)
C5 C6 C7 120.1(7)
N2 C7 C6 114.0(6)
N2 C7 H7A 108.8
C6 C7 H7A 108.8
N2 C7 H7B 108.8
C6 C7 H7B 108.8
H7A C7 H7B 107.7
N2 C8 C9 109.6(6)
N2 C8 H8A 109.8
C9 C8 H8A 109.8
N2 C8 H8B 109.8
C9 C8 H8B 109.8
H8A C8 H8B 108.2
N3 C9 C10 121.2(7)
N3 C9 C8 117.4(6)
C10 C9 C8 121.4(7)
C11 C10 C9 118.4(7)
C11 C10 H10 120.8
C9 C10 H10 120.8
C10 C11 C12 119.0(7)
C10 C11 H11 120.5
C12 C11 H11 120.5
C13 C12 C11 119.3(7)
C13 C12 H12 120.3
C11 C12 H12 120.3
N3 C13 C12 121.1(8)
N3 C13 C14 116.2(7)
C12 C13 C14 122.8(7)
O4 C14 O3 124.6(7)
O4 C14 C13 121.4(7)
O3 C14 C13 114.0(6)
N2 C15 C16 115.6(6)
N2 C15 H15A 108.4
C16 C15 H15A 108.4
N2 C15 H15B 108.4
C16 C15 H15B 108.4
H15A C15 H15B 107.4
C15 C16 H16A 109.5
C15 C16 H16B 109.5
H16A C16 H16B 109.5
C15 C16 H16C 109.5
H16A C16 H16C 109.5
H16B C16 H16C 109.5
O6 C17 O5 124.2(7)
O6 C17 C18 121.4(7)
O5 C17 C18 114.3(6)
N4 C18 C19 122.1(7)
N4 C18 C17 115.7(7)
C19 C18 C17 122.2(7)
C20 C19 C18 119.0(8)
C20 C19 H19 120.5
C18 C19 H19 120.5
C19 C20 C21 119.6(8)
C19 C20 H20 120.2
C21 C20 H20 120.2
C20 C21 C22 118.7(8)
C20 C21 H21 120.7
C22 C21 H21 120.7
N4 C22 C21 121.4(7)
N4 C22 C23 118.8(7)
C21 C22 C23 119.8(7)
N5 C23 C22 112.4(6)
N5 C23 H23A 109.1
C22 C23 H23A 109.1
N5 C23 H23B 109.1
C22 C23 H23B 109.1
H23A C23 H23B 107.9
N5 C24 C25 108.1(6)
N5 C24 H24A 110.1
C25 C24 H24A 110.1
N5 C24 H24B 110.1
C25 C24 H24B 110.1
H24A C24 H24B 108.4
N6 C25 C26 119.9(7)
N6 C25 C24 117.1(7)
C26 C25 C24 122.9(7)
C27 C26 C25 120.1(7)
C27 C26 H26 120.0
C25 C26 H26 120.0
C26 C27 C28 119.3(8)
C26 C27 H27 120.4
C28 C27 H27 120.4
C29 C28 C27 118.0(8)
C29 C28 H28 121.0
C27 C28 H28 121.0
N6 C29 C28 122.1(7)
N6 C29 C30 113.4(6)
C28 C29 C30 124.5(7)
O8 C30 O7 124.3(7)
O8 C30 C29 120.2(7)
O7 C30 C29 115.5(6)
N5 C31 C32 118.0(7)
N5 C31 H31A 107.8
C32 C31 H31A 107.8
N5 C31 H31B 107.8
C32 C31 H31B 107.8
H31A C31 H31B 107.1
C31 C32 H32A 109.5
C31 C32 H32B 109.5
H32A C32 H32B 109.5
C31 C32 H32C 109.5
H32A C32 H32C 109.5
H32B C32 H32C 109.5
O11 U2 O15 79.22(19)
O11 U2 O9 79.10(19)
O15 U2 O9 152.71(19)
O11 U2 O14 151.62(17)
O15 U2 O14 78.55(18)
O9 U2 O14 126.74(17)
O11 U2 N9 64.13(19)
O15 U2 N9 75.84(18)
O9 U2 N9 79.89(18)
O14 U2 N9 125.94(17)
O11 U2 N10 124.65(19)
O15 U2 N10 132.41(18)
O9 U2 N10 74.24(18)
O14 U2 N10 62.52(17)
N9 U2 N10 149.48(17)
O11 U2 N12 76.90(18)
O15 U2 N12 63.59(18)
O9 U2 N12 126.25(18)
O14 U2 N12 77.52(17)
N9 U2 N12 127.92(18)
N10 U2 N12 81.30(18)
O11 U2 N7 133.57(18)
O15 U2 N7 126.12(19)
O9 U2 N7 62.20(18)
O14 U2 N7 74.45(17)
N9 U2 N7 83.69(18)
N10 U2 N7 70.13(18)
N12 U2 N7 146.76(18)
O11 U2 N8 121.25(17)
O15 U2 N8 71.39(17)
O9 U2 N8 106.71(17)
O14 U2 N8 66.98(16)
N9 U2 N8 59.96(17)
N10 U2 N8 112.61(17)
N12 U2 N8 126.88(17)
N7 U2 N8 55.32(17)
O11 U2 N11 69.05(18)
O15 U2 N11 119.12(17)
O9 U2 N11 67.18(17)
O14 U2 N11 107.47(16)
N9 U2 N11 126.59(17)
N10 U2 N11 56.07(17)
N12 U2 N11 59.45(17)
N7 U2 N11 113.18(17)
N8 U2 N11 167.75(16)
C33 O9 U2 127.9(5)
C46 O11 U2 130.3(5)
C49 O14 U2 126.6(4)
C62 O15 U2 129.3(5)
C38 N7 C34 120.6(6)
C38 N7 U2 124.7(5)
C34 N7 U2 112.6(4)
C39 N8 C40 110.2(5)
C39 N8 C47 110.1(6)
C40 N8 C47 109.1(6)
C39 N8 U2 108.7(4)
C40 N8 U2 108.3(4)
C47 N8 U2 110.6(4)
C41 N9 C45 118.5(6)
C41 N9 U2 127.3(5)
C45 N9 U2 114.1(5)
C50 N10 C54 119.1(7)
C50 N10 U2 113.9(5)
C54 N10 U2 123.6(5)
C63 N11 C55 110.3(6)
C63 N11 C56 110.1(5)
C55 N11 C56 107.8(6)
C63 N11 U2 112.6(4)
C55 N11 U2 106.5(4)
C56 N11 U2 109.4(4)
C57 N12 C61 119.1(6)
C57 N12 U2 126.8(5)
C61 N12 U2 113.8(4)
O10 C33 O9 125.1(7)
O10 C33 C34 120.0(7)
O9 C33 C34 114.9(6)
N7 C34 C35 121.8(7)
N7 C34 C33 115.1(6)
C35 C34 C33 123.1(7)
C36 C35 C34 117.8(7)
C36 C35 H35 121.1
C34 C35 H35 121.1
C37 C36 C35 118.7(8)
C37 C36 H36 120.6
C35 C36 H36 120.6
C36 C37 C38 120.5(8)
C36 C37 H37 119.8
C38 C37 H37 119.8
N7 C38 C37 120.5(7)
N7 C38 C39 117.3(6)
C37 C38 C39 122.1(7)
N8 C39 C38 108.8(6)
N8 C39 H39A 109.9
C38 C39 H39A 109.9
N8 C39 H39B 109.9
C38 C39 H39B 109.9
H39A C39 H39B 108.3
N8 C40 C41 113.0(6)
N8 C40 H40A 109.0
C41 C40 H40A 109.0
N8 C40 H40B 109.0
C41 C40 H40B 109.0
H40A C40 H40B 107.8
N9 C41 C42 122.5(7)
N9 C41 C40 117.3(6)
C42 C41 C40 120.2(7)
C43 C42 C41 118.0(7)
C43 C42 H42 121.0
C41 C42 H42 121.0
C44 C43 C42 119.7(8)
C44 C43 H43 120.2
C42 C43 H43 120.2
C45 C44 C43 118.8(8)
C45 C44 H44 120.6
C43 C44 H44 120.6
N9 C45 C44 122.3(7)
N9 C45 C46 116.0(7)
C44 C45 C46 121.6(7)
O12 C46 O11 126.1(8)
O12 C46 C45 121.3(8)
O11 C46 C45 112.5(7)
C48 C47 N8 116.5(7)
C48 C47 H47A 108.2
N8 C47 H47A 108.2
C48 C47 H47B 108.2
N8 C47 H47B 108.2
H47A C47 H47B 107.3
C47 C48 H48A 109.5
C47 C48 H48B 109.5
H48A C48 H48B 109.5
C47 C48 H48C 109.5
H48A C48 H48C 109.5
H48B C48 H48C 109.5
O13 C49 O14 124.8(7)
O13 C49 C50 121.3(7)
O14 C49 C50 113.9(6)
N10 C50 C51 124.1(7)
N10 C50 C49 115.0(7)
C51 C50 C49 120.9(7)
C50 C51 C52 118.3(7)
C50 C51 H51 120.8
C52 C51 H51 120.8
C51 C52 C53 117.5(6)
C51 C52 H52 121.2
C53 C52 H52 121.2
C54 C53 C52 119.5(7)
C54 C53 H53 120.2
C52 C53 H53 120.2
N10 C54 C53 121.2(7)
N10 C54 C55 117.6(6)
C53 C54 C55 121.2(6)
N11 C55 C54 109.8(5)
N11 C55 H55A 109.7
C54 C55 H55A 109.7
N11 C55 H55B 109.7
C54 C55 H55B 109.7
H55A C55 H55B 108.2
N11 C56 C57 113.6(6)
N11 C56 H56A 108.8
C57 C56 H56A 108.8
N11 C56 H56B 108.8
C57 C56 H56B 108.8
H56A C56 H56B 107.7
N12 C57 C58 120.4(7)
N12 C57 C56 119.7(6)
C58 C57 C56 119.8(7)
C59 C58 C57 120.7(7)
C59 C58 H58 119.7
C57 C58 H58 119.6
C58 C59 C60 118.4(7)
C58 C59 H59 120.8
C60 C59 H59 120.8
C61 C60 C59 118.2(7)
C61 C60 H60 120.9
C59 C60 H60 120.9
N12 C61 C60 123.0(7)
N12 C61 C62 115.1(6)
C60 C61 C62 121.9(7)
O16 C62 O15 126.0(7)
O16 C62 C61 119.5(6)
O15 C62 C61 114.5(6)
N11 C63 C64 117.4(7)
N11 C63 H63A 108.0
C64 C63 H63A 108.0
N11 C63 H63B 108.0
C64 C63 H63B 108.0
H63A C63 H63B 107.2
C63 C64 H64A 109.5
C63 C64 H64B 109.5
H64A C64 H64B 109.5
C63 C64 H64C 109.5
H64A C64 H64C 109.5
H64B C64 H64C 109.5

loop_
_geom_bond_atom_site_label_1
_geom_bond_atom_site_label_2
_geom_bond_distance
U1 O5 2.263(5)
U1 O1 2.281(5)
U1 O3 2.344(5)
U1 O7 2.348(5)
U1 N6 2.624(6)
U1 N4 2.625(6)
U1 N1 2.643(7)
U1 N3 2.648(6)
U1 N5 2.952(6)
U1 N2 2.986(6)
O1 C1 1.269(11)
O2 C1 1.242(10)
O3 C14 1.308(9)
O4 C14 1.228(9)
O5 C17 1.297(9)
O6 C17 1.233(10)
O7 C30 1.288(9)
O8 C30 1.246(9)
N1 C6 1.328(10)
N1 C2 1.357(10)
N2 C7 1.468(10)
N2 C8 1.477(9)
N2 C15 1.488(9)
N3 C9 1.318(9)
N3 C13 1.350(10)
N4 C22 1.335(9)
N4 C18 1.344(10)
N5 C23 1.482(10)
N5 C24 1.482(10)
N5 C31 1.486(9)
N6 C25 1.330(9)
N6 C29 1.351(9)
C1 C2 1.499(11)
C2 C3 1.383(12)
C3 C4 1.391(13)
C3 H3 0.9500
C4 C5 1.376(13)
C4 H4 0.9500
C5 C6 1.398(11)
C5 H5 0.9500
C6 C7 1.497(10)
C7 H7A 0.9900
C7 H7B 0.9900
C8 C9 1.505(10)
C8 H8A 0.9900
C8 H8B 0.9900
C9 C10 1.417(9)
C10 C11 1.386(11)
C10 H10 0.9500
C11 C12 1.390(12)
C11 H11 0.9500
C12 C13 1.384(10)
C12 H12 0.9500
C13 C14 1.477(11)
C15 C16 1.541(10)
C15 H15A 0.9900
C15 H15B 0.9900
C16 H16A 0.9800
C16 H16B 0.9800
C16 H16C 0.9800
C17 C18 1.482(11)
C18 C19 1.401(11)
C19 C20 1.372(12)
C19 H19 0.9500
C20 C21 1.379(13)
C20 H20 0.9500
C21 C22 1.424(12)
C21 H21 0.9500
C22 C23 1.497(11)
C23 H23A 0.9900
C23 H23B 0.9900
C24 C25 1.503(11)
C24 H24A 0.9900
C24 H24B 0.9900
C25 C26 1.399(11)
C26 C27 1.379(13)
C26 H26 0.9500
C27 C28 1.386(13)
C27 H27 0.9500
C28 C29 1.383(10)
C28 H28 0.9500
C29 C30 1.492(10)
C31 C32 1.526(12)
C31 H31A 0.9900
C31 H31B 0.9900
C32 H32A 0.9800
C32 H32B 0.9800
C32 H32C 0.9800
U2 O11 2.266(5)
U2 O15 2.298(4)
U2 O9 2.313(5)
U2 O14 2.349(5)
U2 N9 2.626(6)
U2 N10 2.636(7)
U2 N12 2.654(6)
U2 N7 2.661(6)
U2 N8 2.967(5)
U2 N11 2.987(6)
O9 C33 1.276(9)
O10 C33 1.252(9)
O11 C46 1.302(10)
O12 C46 1.192(11)
O13 C49 1.226(9)
O14 C49 1.309(9)
O15 C62 1.275(9)
O16 C62 1.238(9)
N7 C38 1.327(10)
N7 C34 1.336(9)
N8 C39 1.458(10)
N8 C40 1.467(9)
N8 C47 1.520(9)
N9 C41 1.331(10)
N9 C45 1.359(9)
N10 C50 1.330(10)
N10 C54 1.340(9)
N11 C63 1.481(9)
N11 C55 1.482(8)
N11 C56 1.486(9)
N12 C57 1.330(10)
N12 C61 1.358(9)
C33 C34 1.480(10)
C34 C35 1.412(10)
C35 C36 1.408(12)
C35 H35 0.9500
C36 C37 1.368(13)
C36 H36 0.9500
C37 C38 1.405(11)
C37 H37 0.9500
C38 C39 1.499(10)
C39 H39A 0.9900
C39 H39B 0.9900
C40 C41 1.504(10)
C40 H40A 0.9900
C40 H40B 0.9900
C41 C42 1.395(11)
C42 C43 1.391(12)
C42 H42 0.9500
C43 C44 1.380(13)
C43 H43 0.9500
C44 C45 1.374(12)
C44 H44 0.9500
C45 C46 1.509(11)
C47 C48 1.511(11)
C47 H47A 0.9900
C47 H47B 0.9900
C48 H48A 0.9800
C48 H48B 0.9800
C48 H48C 0.9800
C49 C50 1.502(10)
C50 C51 1.381(11)
C51 C52 1.401(10)
C51 H51 0.9500
C52 C53 1.421(10)
C52 H52 0.9500
C53 C54 1.399(10)
C53 H53 0.9500
C54 C55 1.496(10)
C55 H55A 0.9900
C55 H55B 0.9900
C56 C57 1.493(9)
C56 H56A 0.9900
C56 H56B 0.9900
C57 C58 1.405(10)
C58 C59 1.379(10)
C58 H58 0.9500
C59 C60 1.394(11)
C59 H59 0.9500
C60 C61 1.383(10)
C60 H60 0.9500
C61 C62 1.519(10)
C63 C64 1.514(11)
C63 H63A 0.9900
C63 H63B 0.9900
C64 H64A 0.9800
C64 H64B 0.9800
C64 H64C 0.9800

loop_
_geom_torsion_atom_site_label_1
_geom_torsion_atom_site_label_2
_geom_torsion_atom_site_label_3
_geom_torsion_atom_site_label_4
_geom_torsion
U1 O1 C1 O2 157.4(7)
U1 O1 C1 C2 -20.2(11)
C6 N1 C2 C3 2.8(11)
U1 N1 C2 C3 -176.0(6)
C6 N1 C2 C1 -178.5(7)
U1 N1 C2 C1 2.6(8)
O2 C1 C2 N1 -168.8(8)
O1 C1 C2 N1 9.0(11)
O2 C1 C2 C3 9.9(13)
O1 C1 C2 C3 -172.3(8)
N1 C2 C3 C4 -2.3(12)
C1 C2 C3 C4 179.1(8)
C2 C3 C4 C5 -0.7(12)
C3 C4 C5 C6 3.1(12)
C2 N1 C6 C5 -0.2(10)
U1 N1 C6 C5 178.5(5)
C2 N1 C6 C7 -176.6(6)
U1 N1 C6 C7 2.1(9)
C4 C5 C6 N1 -2.8(12)
C4 C5 C6 C7 173.5(7)
C8 N2 C7 C6 152.9(6)
C15 N2 C7 C6 -86.1(7)
U1 N2 C7 C6 37.6(7)
N1 C6 C7 N2 -29.9(9)
C5 C6 C7 N2 153.7(7)
C7 N2 C8 C9 -69.4(7)
C15 N2 C8 C9 169.4(6)
U1 N2 C8 C9 48.0(6)
C13 N3 C9 C10 -6.5(11)
U1 N3 C9 C10 155.7(6)
C13 N3 C9 C8 172.3(7)
U1 N3 C9 C8 -25.5(9)
N2 C8 C9 N3 -21.7(9)
N2 C8 C9 C10 157.1(7)
N3 C9 C10 C11 1.1(12)
C8 C9 C10 C11 -177.7(8)
C9 C10 C11 C12 3.9(14)
C10 C11 C12 C13 -3.7(14)
C9 N3 C13 C12 6.8(12)
U1 N3 C13 C12 -157.2(6)
C9 N3 C13 C14 -174.3(7)
U1 N3 C13 C14 21.6(8)
C11 C12 C13 N3 -1.7(13)
C11 C12 C13 C14 179.6(8)
U1 O3 C14 O4 165.6(6)
U1 O3 C14 C13 -16.5(9)
N3 C13 C14 O4 171.3(7)
C12 C13 C14 O4 -9.9(12)
N3 C13 C14 O3 -6.6(10)
C12 C13 C14 O3 172.2(7)
C7 N2 C15 C16 -67.8(8)
C8 N2 C15 C16 52.5(8)
U1 N2 C15 C16 170.2(6)
U1 O5 C17 O6 164.1(6)
U1 O5 C17 C18 -18.4(9)
C22 N4 C18 C19 2.4(11)
U1 N4 C18 C19 -171.1(6)
C22 N4 C18 C17 -177.8(6)
U1 N4 C18 C17 8.7(8)
O6 C17 C18 N4 -179.1(7)
O5 C17 C18 N4 3.4(9)
O6 C17 C18 C19 0.8(12)
O5 C17 C18 C19 -176.8(7)
N4 C18 C19 C20 -0.6(12)
C17 C18 C19 C20 179.6(8)
C18 C19 C20 C21 -1.8(13)
C19 C20 C21 C22 2.3(13)
C18 N4 C22 C21 -1.8(11)
U1 N4 C22 C21 170.8(5)
C18 N4 C22 C23 -178.8(6)
U1 N4 C22 C23 -6.2(9)
C20 C21 C22 N4 -0.5(12)
C20 C21 C22 C23 176.4(8)
C24 N5 C23 C22 154.8(6)
C31 N5 C23 C22 -84.6(8)
U1 N5 C23 C22 39.8(7)
N4 C22 C23 N5 -26.5(9)
C21 C22 C23 N5 156.5(7)
C23 N5 C24 C25 -66.4(7)
C31 N5 C24 C25 174.1(6)
U1 N5 C24 C25 50.8(6)
C29 N6 C25 C26 -6.1(11)
U1 N6 C25 C26 157.9(6)
C29 N6 C25 C24 169.9(7)
U1 N6 C25 C24 -26.1(9)
N5 C24 C25 N6 -23.1(9)
N5 C24 C25 C26 152.8(7)
N6 C25 C26 C27 2.3(12)
C24 C25 C26 C27 -173.5(8)
C25 C26 C27 C28 3.1(14)
C26 C27 C28 C29 -4.7(13)
C25 N6 C29 C28 4.6(11)
U1 N6 C29 C28 -160.7(6)
C25 N6 C29 C30 -172.8(6)
U1 N6 C29 C30 21.9(7)
C27 C28 C29 N6 0.9(12)
C27 C28 C29 C30 178.0(8)
U1 O7 C30 O8 159.7(6)
U1 O7 C30 C29 -20.7(9)
N6 C29 C30 O8 175.6(7)
C28 C29 C30 O8 -1.7(12)
N6 C29 C30 O7 -4.1(9)
C28 C29 C30 O7 178.7(7)
C23 N5 C31 C32 -67.8(10)
C24 N5 C31 C32 52.6(11)
U1 N5 C31 C32 170.7(7)
U2 O9 C33 O10 156.0(6)
U2 O9 C33 C34 -21.5(9)
C38 N7 C34 C35 3.9(11)
U2 N7 C34 C35 -160.2(6)
C38 N7 C34 C33 -174.8(6)
U2 N7 C34 C33 21.1(7)
O10 C33 C34 N7 178.5(7)
O9 C33 C34 N7 -3.9(9)
O10 C33 C34 C35 -0.2(11)
O9 C33 C34 C35 177.4(7)
N7 C34 C35 C36 -1.1(12)
C33 C34 C35 C36 177.5(7)
C34 C35 C36 C37 -1.6(12)
C35 C36 C37 C38 1.6(13)
C34 N7 C38 C37 -3.9(11)
U2 N7 C38 C37 158.2(6)
C34 N7 C38 C39 173.5(6)
U2 N7 C38 C39 -24.4(9)
C36 C37 C38 N7 1.1(12)
C36 C37 C38 C39 -176.1(8)
C40 N8 C39 C38 -71.3(7)
C47 N8 C39 C38 168.4(6)
U2 N8 C39 C38 47.2(6)
N7 C38 C39 N8 -20.7(8)
C37 C38 C39 N8 156.6(7)
C39 N8 C40 C41 160.0(6)
C47 N8 C40 C41 -79.1(7)
U2 N8 C40 C41 41.2(6)
C45 N9 C41 C42 3.9(10)
U2 N9 C41 C42 -172.5(5)
C45 N9 C41 C40 -173.7(6)
U2 N9 C41 C40 9.9(8)
N8 C40 C41 N9 -37.2(9)
N8 C40 C41 C42 145.1(7)
N9 C41 C42 C43 -4.1(11)
C40 C41 C42 C43 173.4(7)
C41 C42 C43 C44 0.5(12)
C42 C43 C44 C45 3.0(13)
C41 N9 C45 C44 -0.2(11)
U2 N9 C45 C44 176.7(6)
C41 N9 C45 C46 -177.5(7)
U2 N9 C45 C46 -0.6(8)
C43 C44 C45 N9 -3.3(12)
C43 C44 C45 C46 173.9(8)
U2 O11 C46 O12 154.7(8)
U2 O11 C46 C45 -22.2(10)
N9 C45 C46 O12 -164.9(9)
C44 C45 C46 O12 17.7(14)
N9 C45 C46 O11 12.1(10)
C44 C45 C46 O11 -165.3(8)
C39 N8 C47 C48 53.1(9)
C40 N8 C47 C48 -67.9(9)
U2 N8 C47 C48 173.2(6)
U2 O14 C49 O13 159.2(6)
U2 O14 C49 C50 -19.0(8)
C54 N10 C50 C51 6.2(10)
U2 N10 C50 C51 -153.9(6)
C54 N10 C50 C49 -175.2(6)
U2 N10 C50 C49 24.7(7)
O13 C49 C50 N10 174.6(7)
O14 C49 C50 N10 -7.1(9)
O13 C49 C50 C51 -6.7(11)
O14 C49 C50 C51 171.5(6)
N10 C50 C51 C52 -3.4(11)
C49 C50 C51 C52 178.1(7)
C50 C51 C52 C53 -1.5(11)
C51 C52 C53 C54 3.5(11)
C50 N10 C54 C53 -3.9(10)
U2 N10 C54 C53 154.2(5)
C50 N10 C54 C55 173.8(6)
U2 N10 C54 C55 -28.1(8)
C52 C53 C54 N10 -0.9(11)
C52 C53 C54 C55 -178.5(7)
C63 N11 C55 C54 168.6(6)
C56 N11 C55 C54 -71.2(7)
U2 N11 C55 C54 46.1(6)
N10 C54 C55 N11 -18.7(9)
C53 C54 C55 N11 159.0(7)
C63 N11 C56 C57 -88.2(7)
C55 N11 C56 C57 151.5(6)
U2 N11 C56 C57 36.0(7)
C61 N12 C57 C58 -0.9(11)
U2 N12 C57 C58 173.1(5)
C61 N12 C57 C56 -176.9(6)
U2 N12 C57 C56 -2.8(10)
N11 C56 C57 N12 -25.9(9)
N11 C56 C57 C58 158.2(7)
N12 C57 C58 C59 -2.6(12)
C56 C57 C58 C59 173.3(7)
C57 C58 C59 C60 3.1(12)
C58 C59 C60 C61 -0.1(12)
C57 N12 C61 C60 4.1(11)
U2 N12 C61 C60 -170.7(6)
C57 N12 C61 C62 -177.7(6)
U2 N12 C61 C62 7.4(8)
C59 C60 C61 N12 -3.6(12)
C59 C60 C61 C62 178.4(7)
U2 O15 C62 O16 160.4(6)
U2 O15 C62 C61 -22.1(9)
N12 C61 C62 O16 -176.0(7)
C60 C61 C62 O16 2.2(11)
N12 C61 C62 O15 6.4(10)
C60 C61 C62 O15 -175.5(7)
C55 N11 C63 C64 49.3(9)
C56 N11 C63 C64 -69.5(8)
U2 N11 C63 C64 168.2(6)
